data_7101600
loop_
_publ_author_name
R.Guilard
'Fanny Chaux'
'Franck Denat'
'Enrique Espinosa'

_publ_section_title
;
An easy route towards regioselectively
difunctionalized cyclens and new cryptands
;
_journal_issue 48
_journal_name_full 'Chemical Communications'
_journal_paper_doi 10.1039/b612293k
_journal_year 2006
_chemical_formula_moiety 'C22 H30 Cu N4 O, 2(Cl O4)'
_chemical_formula_sum 'C22 H30 Cl2 Cu N4 O9'
_chemical_formula_weight 628.94
_chemical_name_systematic
;
?
;
_space_group_IT_number 14
_symmetry_cell_setting monoclinic
_symmetry_space_group_name_Hall '-P 2yn'
_symmetry_space_group_name_H-M 'P 1 21/n 1'
_atom_sites_solution_hydrogens geom
_atom_sites_solution_primary direct
_atom_sites_solution_secondary difmap
_audit_creation_method SHELXL-97
_cell_angle_alpha 90.00
_cell_angle_beta 94.260(1)
_cell_angle_gamma 90.00
_cell_formula_units_Z 4
_cell_length_a 12.1266(2)
_cell_length_b 13.4493(3)
_cell_length_c 15.1931(3)
_cell_measurement_reflns_used 5831
_cell_measurement_temperature 115(2)
_cell_measurement_theta_max 27.485
_cell_measurement_theta_min 0.998
_cell_volume 2471.06(8)
_computing_structure_refinement 'SHELXL-97 (Sheldrick, 1997)'
_diffrn_ambient_temperature 115(2)
_diffrn_measured_fraction_theta_full 0.995
_diffrn_measured_fraction_theta_max 0.995
_diffrn_measurement_device '95mm CCD camera on \k-goniostat'
_diffrn_measurement_device_type KappaCCD
_diffrn_measurement_method CCD
_diffrn_orient_matrix_type 'by Nonius Collect from scalepack cell'
_diffrn_radiation_monochromator graphite
_diffrn_radiation_source 'fine-focus sealed tube'
_diffrn_radiation_type MoK\a
_diffrn_radiation_wavelength 0.71069
_diffrn_reflns_av_R_equivalents 0.0442
_diffrn_reflns_av_sigmaI/netI 0.0643
_diffrn_reflns_limit_h_max 15
_diffrn_reflns_limit_h_min -15
_diffrn_reflns_limit_k_max 17
_diffrn_reflns_limit_k_min -17
_diffrn_reflns_limit_l_max 19
_diffrn_reflns_limit_l_min -19
_diffrn_reflns_number 10890
_diffrn_reflns_theta_full 27.55
_diffrn_reflns_theta_max 27.55
_diffrn_reflns_theta_min 2.23
_exptl_absorpt_coefficient_mu 1.162
_exptl_absorpt_correction_type none
_exptl_crystal_colour Dark-red
_exptl_crystal_density_diffrn 1.691
_exptl_crystal_density_method 'not measured'
_exptl_crystal_description Prism
_exptl_crystal_F_000 1300
_exptl_crystal_size_max 0.25
_exptl_crystal_size_mid 0.10
_exptl_crystal_size_min 0.08
_refine_diff_density_max 0.599
_refine_diff_density_min -0.724
_refine_diff_density_rms 0.092
_refine_ls_extinction_method none
_refine_ls_goodness_of_fit_ref 1.035
_refine_ls_hydrogen_treatment constr
_refine_ls_matrix_type full
_refine_ls_number_parameters 380
_refine_ls_number_reflns 5676
_refine_ls_number_restraints 65
_refine_ls_restrained_S_all 1.068
_refine_ls_R_factor_all 0.0776
_refine_ls_R_factor_gt 0.0447
_refine_ls_shift/su_max 0.000
_refine_ls_shift/su_mean 0.000
_refine_ls_structure_factor_coef Fsqd
_refine_ls_weighting_details 'calc w=1/[\s^2^(Fo^2^)+(0.0474P)^2^+2.6136P] where P=(Fo^2^+2Fc^2^)/3'
_refine_ls_weighting_scheme calc
_refine_ls_wR_factor_gt 0.1004
_refine_ls_wR_factor_ref 0.1117
_reflns_number_gt 4025
_reflns_number_total 5676
_reflns_threshold_expression >2sigma(I)
_cod_data_source_file b612293k.txt
_cod_depositor_comments
;
The following automatic conversions were performed:
'_symmetry_cell_setting' value 'Monoclinic' changed to 'monoclinic'
according to '/home/saulius/struct/CIF-dictionaries/cif_core.dic'
dictionary named 'cif_core.dic' version 2.4.1 from
2010-06-29.

'_exptl_absorpt_correction_type' value 'None' changed to
'none' according to '/home/saulius/struct/CIF-dictionaries/cif_core.dic'
dictionary named 'cif_core.dic' version 2.4.1 from 2010-06-29.

Automatic conversion script
Id: cif_fix_enum 1527 2010-12-29 10:47:43Z saulius 
;
_cod_original_sg_symbol_H-M 'P 21/n'
_cod_database_code 7101600

loop_
_symmetry_equiv_pos_as_xyz
'x, y, z'
'-x+1/2, y+1/2, -z+1/2'
'-x, -y, -z'
'x-1/2, -y-1/2, z-1/2'

loop_
_atom_site_label
_atom_site_type_symbol
_atom_site_fract_x
_atom_site_fract_y
_atom_site_fract_z
_atom_site_U_iso_or_equiv
_atom_site_adp_type
_atom_site_occupancy
_atom_site_symmetry_multiplicity
_atom_site_calc_flag
_atom_site_refinement_flags
_atom_site_disorder_assembly
_atom_site_disorder_group
Cu1 Cu 0.26809(3) 0.22507(3) 0.47660(2) 0.01722(12) Uani 1 1 d . . .
N1 N 0.4279(2) 0.21326(18) 0.50536(16) 0.0159(5) Uani 1 1 d . . .
N2 N 0.2987(2) 0.22180(12) 0.34890(15) 0.0192(6) Uani 1 1 d D . .
HN2 H 0.2924 0.2867 0.3156 0.021 Uiso 1 1 d D . .
N3 N 0.1117(2) 0.20310(18) 0.44112(16) 0.0146(5) Uani 1 1 d . . .
N4 N 0.2427(2) 0.16291(15) 0.59302(12) 0.0173(6) Uani 1 1 d D . .
HN4 H 0.2446 0.2137 0.6420 0.021 Uiso 1 1 d D . .
O1 O 0.25427(17) 0.38100(16) 0.50944(14) 0.0201(5) Uani 1 1 d . . .
C1 C 0.4632(3) 0.1489(3) 0.4323(2) 0.0222(7) Uani 1 1 d . . .
H1A H 0.4375 0.0800 0.4409 0.0211(17) Uiso 1 1 calc R . .
H1B H 0.5449 0.1480 0.4335 0.0211(17) Uiso 1 1 calc R . .
C2 C 0.4150(3) 0.1880(3) 0.3426(2) 0.0240(8) Uani 1 1 d . . .
H2A H 0.4605 0.2442 0.3237 0.0211(17) Uiso 1 1 calc R . .
H2B H 0.4170 0.1347 0.2978 0.0211(17) Uiso 1 1 calc R . .
C3 C 0.2113(3) 0.1516(2) 0.3139(2) 0.0197(7) Uani 1 1 d . . .
H3A H 0.2265 0.0839 0.3373 0.0211(17) Uiso 1 1 calc R . .
H3B H 0.2090 0.1490 0.2487 0.0211(17) Uiso 1 1 calc R . .
C4 C 0.1017(3) 0.1895(2) 0.3433(2) 0.0192(7) Uani 1 1 d . . .
H4A H 0.0825 0.2536 0.3140 0.0211(17) Uiso 1 1 calc R . .
H4B H 0.0422 0.1411 0.3266 0.0211(17) Uiso 1 1 calc R . .
C5 C 0.0870(3) 0.1095(2) 0.4886(2) 0.0178(7) Uani 1 1 d . . .
H5A H 0.1209 0.0525 0.4594 0.0211(17) Uiso 1 1 calc R . .
H5B H 0.0060 0.0989 0.4854 0.0211(17) Uiso 1 1 calc R . .
C6 C 0.1317(2) 0.1142(2) 0.5853(2) 0.0198(7) Uani 1 1 d . . .
H6A H 0.0799 0.1522 0.6198 0.0211(17) Uiso 1 1 calc R . .
H6B H 0.1378 0.0460 0.6098 0.0211(17) Uiso 1 1 calc R . .
C7 C 0.3413(2) 0.0977(2) 0.6065(2) 0.0191(7) Uani 1 1 d . . .
H7A H 0.3363 0.0421 0.5636 0.0211(17) Uiso 1 1 calc R . .
H7B H 0.3463 0.0695 0.6669 0.0211(17) Uiso 1 1 calc R . .
C8 C 0.4426(3) 0.1613(2) 0.5929(2) 0.0188(7) Uani 1 1 d . . .
H8A H 0.4528 0.2111 0.6408 0.0211(17) Uiso 1 1 calc R . .
H8B H 0.5094 0.1188 0.5948 0.0211(17) Uiso 1 1 calc R . .
C11 C 0.4825(3) 0.3124(2) 0.5036(2) 0.0185(7) Uani 1 1 d . . .
H11A H 0.4701 0.3400 0.4432 0.0211(17) Uiso 1 1 calc R . .
H11B H 0.5632 0.3029 0.5157 0.0211(17) Uiso 1 1 calc R . .
C12 C 0.4440(2) 0.3878(2) 0.5679(2) 0.0167(7) Uani 1 1 d . . .
C13 C 0.5217(3) 0.4294(2) 0.6300(2) 0.0215(7) Uani 1 1 d . . .
H13 H 0.5953 0.4049 0.6335 0.0211(17) Uiso 1 1 calc R . .
C14 C 0.4952(3) 0.5050(3) 0.6867(2) 0.0251(8) Uani 1 1 d . . .
H14 H 0.5502 0.5324 0.7274 0.0211(17) Uiso 1 1 calc R . .
C15 C 0.3880(3) 0.5403(2) 0.6834(2) 0.0253(8) Uani 1 1 d . . .
H15 H 0.3692 0.5923 0.7218 0.0211(17) Uiso 1 1 calc R . .
C16 C 0.3079(3) 0.4999(2) 0.6244(2) 0.0231(7) Uani 1 1 d . . .
H16 H 0.2338 0.5232 0.6230 0.0211(17) Uiso 1 1 calc R . .
C17 C 0.3360(2) 0.4257(2) 0.5677(2) 0.0173(7) Uani 1 1 d . . .
C31 C 0.0433(2) 0.2872(2) 0.4712(2) 0.0167(7) Uani 1 1 d . . .
H31A H 0.0506 0.2895 0.5365 0.0211(17) Uiso 1 1 calc R . .
H31B H -0.0353 0.2738 0.4527 0.0211(17) Uiso 1 1 calc R . .
C32 C 0.0737(2) 0.3879(2) 0.4362(2) 0.0153(6) Uani 1 1 d . . .
C33 C -0.0028(3) 0.4385(2) 0.3809(2) 0.0189(7) Uani 1 1 d . . .
H33 H -0.0689 0.4053 0.3601 0.0211(17) Uiso 1 1 calc R . .
C34 C 0.0135(3) 0.5355(2) 0.3549(2) 0.0218(7) Uani 1 1 d . . .
H34 H -0.0411 0.5686 0.3175 0.0211(17) Uiso 1 1 calc R . .
C35 C 0.1105(3) 0.5842(2) 0.3840(2) 0.0211(7) Uani 1 1 d . . .
H35 H 0.1218 0.6514 0.3677 0.0211(17) Uiso 1 1 calc R . .
C36 C 0.1907(3) 0.5344(2) 0.4367(2) 0.0201(7) Uani 1 1 d . . .
H36 H 0.2578 0.5669 0.4558 0.0211(17) Uiso 1 1 calc R . .
C37 C 0.1724(2) 0.4372(2) 0.4613(2) 0.0168(7) Uani 1 1 d . . .
Cl1 Cl 0.25954(6) 0.36470(6) 1.13631(5) 0.02017(18) Uani 1 1 d . . .
O11 O 0.2098(2) 0.26887(16) 1.12149(17) 0.0302(6) Uani 1 1 d . . .
O12 O 0.37531(19) 0.3601(2) 1.12399(19) 0.0410(7) Uani 1 1 d . . .
O13 O 0.2452(2) 0.39567(18) 1.22579(16) 0.0358(6) Uani 1 1 d . . .
O14 O 0.20695(19) 0.43630(17) 1.07652(15) 0.0285(6) Uani 1 1 d . . .
Cl2 Cl 0.25514(7) 0.29510(6) 0.81533(6) 0.0260(2) Uani 1 1 d D . .
O21A O 0.2146(7) 0.2517(6) 0.8938(5) 0.043(3) Uani 0.50 1 d PDU A 1
O22A O 0.3292(5) 0.2249(4) 0.7792(4) 0.0247(15) Uani 0.50 1 d PDU A 1
O23A O 0.1640(6) 0.3158(6) 0.7540(5) 0.058(3) Uani 0.50 1 d PDU A 1
O24A O 0.3174(5) 0.3839(4) 0.8418(4) 0.0377(15) Uani 0.50 1 d PDU A 1
O21B O 0.2666(6) 0.3974(4) 0.8322(5) 0.056(2) Uani 0.50 1 d PDU A 2
O22B O 0.3470(5) 0.2584(5) 0.7697(5) 0.036(2) Uani 0.50 1 d PDU A 2
O23B O 0.2412(7) 0.2377(6) 0.8926(4) 0.036(2) Uani 0.50 1 d PDU A 2
O24B O 0.1595(5) 0.2839(5) 0.7511(4) 0.0315(17) Uani 0.50 1 d PDU A 2

loop_
_atom_site_aniso_label
_atom_site_aniso_U_11
_atom_site_aniso_U_22
_atom_site_aniso_U_33
_atom_site_aniso_U_23
_atom_site_aniso_U_13
_atom_site_aniso_U_12
Cu1 0.0158(2) 0.0186(2) 0.0169(2) 0.00028(16) -0.00097(15) 0.00034(16)
N1 0.0137(13) 0.0180(14) 0.0158(13) -0.0007(11) 0.0008(10) 0.0003(11)
N2 0.0176(13) 0.0222(14) 0.0179(14) -0.0009(12) 0.0017(11) 0.0015(11)
N3 0.0166(13) 0.0133(13) 0.0135(13) 0.0000(10) -0.0019(10) 0.0001(10)
N4 0.0160(13) 0.0175(14) 0.0186(14) 0.0019(11) 0.0021(11) 0.0002(11)
O1 0.0143(11) 0.0145(11) 0.0299(13) -0.0046(10) -0.0089(9) 0.0010(9)
C1 0.0184(17) 0.0242(18) 0.0242(18) -0.0042(14) 0.0035(14) 0.0052(14)
C2 0.0207(17) 0.033(2) 0.0185(17) -0.0063(15) 0.0037(14) 0.0025(15)
C3 0.0214(17) 0.0202(17) 0.0170(16) -0.0021(13) -0.0015(13) -0.0018(13)
C4 0.0203(17) 0.0190(16) 0.0177(16) -0.0036(13) -0.0032(13) 0.0003(13)
C5 0.0172(16) 0.0127(15) 0.0238(17) 0.0024(13) 0.0027(13) 0.0001(12)
C6 0.0181(16) 0.0211(17) 0.0202(17) 0.0052(13) 0.0002(13) -0.0021(13)
C7 0.0181(16) 0.0179(16) 0.0209(17) 0.0013(14) -0.0016(13) 0.0014(13)
C8 0.0173(16) 0.0201(17) 0.0185(16) 0.0016(13) -0.0020(13) 0.0025(13)
C11 0.0143(15) 0.0202(17) 0.0206(17) 0.0025(14) -0.0005(13) -0.0004(13)
C12 0.0158(15) 0.0157(16) 0.0181(16) 0.0039(13) -0.0016(12) -0.0012(12)
C13 0.0173(16) 0.0227(18) 0.0234(17) 0.0049(15) -0.0061(13) -0.0030(14)
C14 0.032(2) 0.0223(18) 0.0195(17) 0.0033(14) -0.0091(15) -0.0067(15)
C15 0.036(2) 0.0190(17) 0.0209(18) -0.0022(14) -0.0005(15) -0.0011(15)
C16 0.0218(18) 0.0195(17) 0.0281(19) -0.0011(15) 0.0022(14) 0.0010(14)
C17 0.0184(16) 0.0135(15) 0.0191(16) 0.0030(13) -0.0050(13) -0.0036(13)
C31 0.0117(15) 0.0181(16) 0.0199(16) -0.0012(13) -0.0012(12) 0.0022(12)
C32 0.0148(15) 0.0137(15) 0.0175(16) -0.0002(13) 0.0016(12) -0.0001(12)
C33 0.0186(16) 0.0156(16) 0.0218(17) -0.0025(13) -0.0022(13) 0.0011(13)
C34 0.0222(18) 0.0259(18) 0.0170(17) 0.0013(14) -0.0004(13) 0.0074(14)
C35 0.0270(18) 0.0165(17) 0.0206(17) 0.0018(14) 0.0069(14) -0.0007(14)
C36 0.0181(17) 0.0195(17) 0.0230(18) -0.0016(14) 0.0037(14) -0.0035(13)
C37 0.0139(15) 0.0178(16) 0.0184(16) -0.0008(13) 0.0003(12) 0.0053(12)
Cl1 0.0174(4) 0.0176(4) 0.0251(4) 0.0024(3) -0.0016(3) -0.0015(3)
O11 0.0297(14) 0.0147(12) 0.0449(16) 0.0022(11) -0.0065(12) -0.0064(10)
O12 0.0142(13) 0.0464(17) 0.0627(19) -0.0004(14) 0.0045(12) -0.0007(12)
O13 0.0555(17) 0.0259(14) 0.0264(14) 0.0005(11) 0.0053(12) 0.0052(13)
O14 0.0323(14) 0.0198(12) 0.0315(14) 0.0096(11) -0.0101(11) -0.0017(10)
Cl2 0.0262(4) 0.0194(4) 0.0328(5) -0.0014(3) 0.0060(4) 0.0007(3)
O21A 0.044(4) 0.044(3) 0.041(3) 0.002(2) 0.013(2) 0.000(2)
O22A 0.025(2) 0.024(3) 0.026(2) -0.005(2) 0.0039(19) 0.004(2)
O23A 0.049(3) 0.052(4) 0.072(4) 0.020(3) -0.009(2) 0.011(3)
O24A 0.039(3) 0.026(2) 0.049(3) -0.008(2) 0.010(2) -0.008(2)
O21B 0.064(3) 0.042(3) 0.062(3) -0.007(2) 0.005(3) -0.002(2)
O22B 0.029(3) 0.042(3) 0.039(3) -0.006(2) 0.008(2) -0.001(2)
O23B 0.037(3) 0.036(3) 0.035(3) 0.008(2) 0.010(2) -0.001(2)
O24B 0.024(2) 0.027(3) 0.043(3) 0.010(2) -0.005(2) 0.008(2)

loop_
_atom_type_symbol
_atom_type_description
_atom_type_scat_dispersion_real
_atom_type_scat_dispersion_imag
_atom_type_scat_source
C C 0.0033 0.0016 'International Tables Vol C Tables 4.2.6.8 and 6.1.1.4'
H H 0.0000 0.0000 'International Tables Vol C Tables 4.2.6.8 and 6.1.1.4'
N N 0.0061 0.0033 'International Tables Vol C Tables 4.2.6.8 and 6.1.1.4'
O O 0.0106 0.0060 'International Tables Vol C Tables 4.2.6.8 and 6.1.1.4'
Cl Cl 0.1484 0.1585 'International Tables Vol C Tables 4.2.6.8 and 6.1.1.4'
Cu Cu 0.3201 1.2651 'International Tables Vol C Tables 4.2.6.8 and 6.1.1.4'

loop_
_geom_angle_atom_site_label_1
_geom_angle_atom_site_label_2
_geom_angle_atom_site_label_3
_geom_angle
N3 Cu1 N1 166.27(10)
N3 Cu1 N4 88.33(10)
N1 Cu1 N4 89.07(10)
N3 Cu1 N2 88.58(10)
N1 Cu1 N2 87.88(10)
N4 Cu1 N2 154.03(6)
N3 Cu1 O1 96.88(9)
N1 Cu1 O1 96.85(9)
N4 Cu1 O1 100.45(7)
N2 Cu1 O1 105.52(8)
C11 N1 C1 110.7(2)
C11 N1 C8 114.1(2)
C1 N1 C8 111.5(2)
C11 N1 Cu1 110.88(18)
C1 N1 Cu1 102.35(18)
C8 N1 Cu1 106.58(18)
C3 N2 C2 115.8(2)
C3 N2 Cu1 100.48(16)
C2 N2 Cu1 108.24(17)
C3 N2 HN2 110.1
C2 N2 HN2 105.5
Cu1 N2 HN2 117.0
C5 N3 C4 111.9(2)
C5 N3 C31 110.8(2)
C4 N3 C31 113.0(2)
C5 N3 Cu1 102.67(18)
C4 N3 Cu1 107.38(18)
C31 N3 Cu1 110.51(18)
C7 N4 C6 117.6(2)
C7 N4 Cu1 101.14(17)
C6 N4 Cu1 108.10(16)
C7 N4 HN4 108.9
C6 N4 HN4 109.1
Cu1 N4 HN4 111.8
C37 O1 C17 122.1(2)
C37 O1 Cu1 117.63(17)
C17 O1 Cu1 119.59(17)
N1 C1 C2 110.5(3)
N1 C1 H1A 109.6
C2 C1 H1A 109.6
N1 C1 H1B 109.6
C2 C1 H1B 109.6
H1A C1 H1B 108.1
N2 C2 C1 110.3(2)
N2 C2 H2A 109.6
C1 C2 H2A 109.6
N2 C2 H2B 109.6
C1 C2 H2B 109.6
H2A C2 H2B 108.1
N2 C3 C4 107.3(2)
N2 C3 H3A 110.3
C4 C3 H3A 110.3
N2 C3 H3B 110.3
C4 C3 H3B 110.3
H3A C3 H3B 108.5
N3 C4 C3 109.0(2)
N3 C4 H4A 109.9
C3 C4 H4A 109.9
N3 C4 H4B 109.9
C3 C4 H4B 109.9
H4A C4 H4B 108.3
N3 C5 C6 111.2(2)
N3 C5 H5A 109.4
C6 C5 H5A 109.4
N3 C5 H5B 109.4
C6 C5 H5B 109.4
H5A C5 H5B 108.0
N4 C6 C5 110.3(2)
N4 C6 H6A 109.6
C5 C6 H6A 109.6
N4 C6 H6B 109.6
C5 C6 H6B 109.6
H6A C6 H6B 108.1
N4 C7 C8 107.4(2)
N4 C7 H7A 110.2
C8 C7 H7A 110.2
N4 C7 H7B 110.2
C8 C7 H7B 110.2
H7A C7 H7B 108.5
N1 C8 C7 109.7(2)
N1 C8 H8A 109.7
C7 C8 H8A 109.7
N1 C8 H8B 109.7
C7 C8 H8B 109.7
H8A C8 H8B 108.2
N1 C11 C12 115.5(3)
N1 C11 H11A 108.4
C12 C11 H11A 108.4
N1 C11 H11B 108.4
C12 C11 H11B 108.4
H11A C11 H11B 107.5
C13 C12 C17 115.9(3)
C13 C12 C11 118.8(3)
C17 C12 C11 125.2(3)
C14 C13 C12 122.5(3)
C14 C13 H13 118.8
C12 C13 H13 118.8
C15 C14 C13 119.4(3)
C15 C14 H14 120.3
C13 C14 H14 120.3
C14 C15 C16 120.1(3)
C14 C15 H15 119.9
C16 C15 H15 119.9
C17 C16 C15 119.7(3)
C17 C16 H16 120.1
C15 C16 H16 120.1
C16 C17 C12 122.4(3)
C16 C17 O1 120.3(3)
C12 C17 O1 117.2(3)
N3 C31 C32 114.6(2)
N3 C31 H31A 108.6
C32 C31 H31A 108.6
N3 C31 H31B 108.6
C32 C31 H31B 108.6
H31A C31 H31B 107.6
C33 C32 C37 117.1(3)
C33 C32 C31 118.9(3)
C37 C32 C31 123.8(3)
C34 C33 C32 122.3(3)
C34 C33 H33 118.9
C32 C33 H33 118.9
C33 C34 C35 119.3(3)
C33 C34 H34 120.4
C35 C34 H34 120.4
C36 C35 C34 119.9(3)
C36 C35 H35 120.1
C34 C35 H35 120.1
C37 C36 C35 119.5(3)
C37 C36 H36 120.2
C35 C36 H36 120.2
C36 C37 C32 121.8(3)
C36 C37 O1 121.8(3)
C32 C37 O1 116.4(3)
O12 Cl1 O11 110.27(16)
O12 Cl1 O14 109.81(16)
O11 Cl1 O14 109.91(14)
O12 Cl1 O13 108.85(17)
O11 Cl1 O13 109.17(16)
O14 Cl1 O13 108.80(15)
O21B Cl2 O23B 113.3(4)
O23A Cl2 O22A 110.9(4)
O21B Cl2 O22B 110.7(4)
O23B Cl2 O22B 110.7(4)
O23A Cl2 O21A 109.0(5)
O22A Cl2 O21A 108.0(4)
O23A Cl2 O24A 112.5(4)
O22A Cl2 O24A 108.5(3)
O21A Cl2 O24A 107.8(4)
O21B Cl2 O24B 106.5(4)
O23B Cl2 O24B 110.9(4)
O22B Cl2 O24B 104.2(4)

loop_
_geom_bond_atom_site_label_1
_geom_bond_atom_site_label_2
_geom_bond_distance
Cu1 N3 1.955(2)
Cu1 N1 1.962(2)
Cu1 N4 2.001(2)
Cu1 N2 2.003(2)
Cu1 O1 2.165(2)
N1 C11 1.490(4)
N1 C1 1.494(4)
N1 C8 1.501(4)
N2 C3 1.488(4)
N2 C2 1.492(4)
N2 HN2 1.0089
N3 C5 1.492(4)
N3 C4 1.493(4)
N3 C31 1.494(4)
N4 C7 1.485(4)
N4 C6 1.493(4)
N4 HN4 1.0088
O1 C37 1.408(3)
O1 C17 1.414(3)
C1 C2 1.536(4)
C1 H1A 0.9900
C1 H1B 0.9900
C2 H2A 0.9900
C2 H2B 0.9900
C3 C4 1.522(4)
C3 H3A 0.9900
C3 H3B 0.9900
C4 H4A 0.9900
C4 H4B 0.9900
C5 C6 1.529(4)
C5 H5A 0.9900
C5 H5B 0.9900
C6 H6A 0.9900
C6 H6B 0.9900
C7 C8 1.524(4)
C7 H7A 0.9900
C7 H7B 0.9900
C8 H8A 0.9900
C8 H8B 0.9900
C11 C12 1.506(4)
C11 H11A 0.9900
C11 H11B 0.9900
C12 C13 1.399(4)
C12 C17 1.406(4)
C13 C14 1.386(5)
C13 H13 0.9500
C14 C15 1.381(5)
C14 H14 0.9500
C15 C16 1.383(5)
C15 H15 0.9500
C16 C17 1.377(4)
C16 H16 0.9500
C31 C32 1.510(4)
C31 H31A 0.9900
C31 H31B 0.9900
C32 C33 1.384(4)
C32 C37 1.396(4)
C33 C34 1.382(4)
C33 H33 0.9500
C34 C35 1.390(4)
C34 H34 0.9500
C35 C36 1.385(4)
C35 H35 0.9500
C36 C37 1.383(4)
C36 H36 0.9500
Cl1 O12 1.431(2)
Cl1 O11 1.434(2)
Cl1 O14 1.440(2)
Cl1 O13 1.445(2)
Cl2 O21B 1.405(6)
Cl2 O23A 1.419(4)
Cl2 O23B 1.425(4)
Cl2 O22A 1.440(5)
Cl2 O22B 1.442(6)
Cl2 O21A 1.446(6)
Cl2 O24A 1.453(5)
Cl2 O24B 1.467(4)

loop_
_geom_hbond_atom_site_label_D
_geom_hbond_atom_site_label_H
_geom_hbond_atom_site_label_A
_geom_hbond_distance_DH
_geom_hbond_distance_HA
_geom_hbond_distance_DA
_geom_hbond_angle_DHA
_geom_hbond_site_symmetry_A
N2 HN2 O13 1.01 2.05 3.034(3) 163.2 1_554
N4 HN4 O24B 1.01 2.23 3.129(8) 148.1 .
N4 HN4 O22A 1.01 2.26 3.058(7) 135.2 .
N4 HN4 O22B 1.01 2.30 3.154(7) 141.2 .
N4 HN4 O23A 1.01 2.45 3.387(10) 154.7 .

loop_
_geom_torsion_atom_site_label_1
_geom_torsion_atom_site_label_2
_geom_torsion_atom_site_label_3
_geom_torsion_atom_site_label_4
_geom_torsion
N3 Cu1 N1 C11 159.0(4)
N4 Cu1 N1 C11 -121.91(19)
N2 Cu1 N1 C11 83.88(19)
O1 Cu1 N1 C11 -21.5(2)
N3 Cu1 N1 C1 41.0(5)
N4 Cu1 N1 C1 120.06(18)
N2 Cu1 N1 C1 -34.15(18)
O1 Cu1 N1 C1 -139.53(18)
N3 Cu1 N1 C8 -76.2(5)
N4 Cu1 N1 C8 2.87(18)
N2 Cu1 N1 C8 -151.34(19)
O1 Cu1 N1 C8 103.28(19)
N3 Cu1 N2 C3 -31.25(17)
N1 Cu1 N2 C3 135.49(17)
N4 Cu1 N2 C3 52.0(3)
O1 Cu1 N2 C3 -127.99(15)
N3 Cu1 N2 C2 -153.07(19)
N1 Cu1 N2 C2 13.66(19)
N4 Cu1 N2 C2 -69.8(3)
O1 Cu1 N2 C2 110.18(18)
N1 Cu1 N3 C5 46.7(5)
N4 Cu1 N3 C5 -32.43(17)
N2 Cu1 N3 C5 121.78(17)
O1 Cu1 N3 C5 -132.76(18)
N1 Cu1 N3 C4 -71.4(5)
N4 Cu1 N3 C4 -150.55(18)
N2 Cu1 N3 C4 3.67(18)
O1 Cu1 N3 C4 109.13(19)
N1 Cu1 N3 C31 164.9(4)
N4 Cu1 N3 C31 85.76(19)
N2 Cu1 N3 C31 -120.02(19)
O1 Cu1 N3 C31 -14.6(2)
N3 Cu1 N4 C7 136.30(16)
N1 Cu1 N4 C7 -30.22(16)
N2 Cu1 N4 C7 53.0(3)
O1 Cu1 N4 C7 -127.01(15)
N3 Cu1 N4 C6 12.18(18)
N1 Cu1 N4 C6 -154.34(18)
N2 Cu1 N4 C6 -71.1(3)
O1 Cu1 N4 C6 108.87(17)
N3 Cu1 O1 C37 -31.5(2)
N1 Cu1 O1 C37 148.6(2)
N4 Cu1 O1 C37 -121.1(2)
N2 Cu1 O1 C37 58.9(2)
N3 Cu1 O1 C17 157.7(2)
N1 Cu1 O1 C17 -22.2(2)
N4 Cu1 O1 C17 68.1(2)
N2 Cu1 O1 C17 -111.9(2)
C11 N1 C1 C2 -69.6(3)
C8 N1 C1 C2 162.2(3)
Cu1 N1 C1 C2 48.6(3)
C3 N2 C2 C1 -101.1(3)
Cu1 N2 C2 C1 10.7(3)
N1 C1 C2 N2 -40.4(4)
C2 N2 C3 C4 168.6(2)
Cu1 N2 C3 C4 52.3(2)
C5 N3 C4 C3 -86.7(3)
C31 N3 C4 C3 147.4(2)
Cu1 N3 C4 C3 25.3(3)
N2 C3 C4 N3 -53.8(3)
C4 N3 C5 C6 162.1(2)
C31 N3 C5 C6 -70.8(3)
Cu1 N3 C5 C6 47.2(3)
C7 N4 C6 C5 -102.0(3)
Cu1 N4 C6 C5 11.6(3)
N3 C5 C6 N4 -40.1(3)
C6 N4 C7 C8 168.3(2)
Cu1 N4 C7 C8 50.9(2)
C11 N1 C8 C7 148.3(3)
C1 N1 C8 C7 -85.4(3)
Cu1 N1 C8 C7 25.6(3)
N4 C7 C8 N1 -53.1(3)
C1 N1 C11 C12 173.6(2)
C8 N1 C11 C12 -59.7(3)
Cu1 N1 C11 C12 60.7(3)
N1 C11 C12 C13 121.7(3)
N1 C11 C12 C17 -62.6(4)
C17 C12 C13 C14 -1.5(5)
C11 C12 C13 C14 174.5(3)
C12 C13 C14 C15 1.1(5)
C13 C14 C15 C16 0.3(5)
C14 C15 C16 C17 -1.3(5)
C15 C16 C17 C12 0.8(5)
C15 C16 C17 O1 177.5(3)
C13 C12 C17 C16 0.6(5)
C11 C12 C17 C16 -175.2(3)
C13 C12 C17 O1 -176.2(3)
C11 C12 C17 O1 8.0(4)
C37 O1 C17 C16 43.5(4)
Cu1 O1 C17 C16 -146.1(2)
C37 O1 C17 C12 -139.6(3)
Cu1 O1 C17 C12 30.8(3)
C5 N3 C31 C32 171.9(2)
C4 N3 C31 C32 -61.6(3)
Cu1 N3 C31 C32 58.8(3)
N3 C31 C32 C33 115.9(3)
N3 C31 C32 C37 -68.9(4)
C37 C32 C33 C34 -3.5(5)
C31 C32 C33 C34 172.0(3)
C32 C33 C34 C35 0.9(5)
C33 C34 C35 C36 1.6(5)
C34 C35 C36 C37 -1.3(5)
C35 C36 C37 C32 -1.6(5)
C35 C36 C37 O1 175.3(3)
C33 C32 C37 C36 3.9(5)
C31 C32 C37 C36 -171.4(3)
C33 C32 C37 O1 -173.2(3)
C31 C32 C37 O1 11.5(4)
C17 O1 C37 C36 28.7(4)
Cu1 O1 C37 C36 -141.9(3)
C17 O1 C37 C32 -154.3(3)
Cu1 O1 C37 C32 35.1(3)
